data_7200285
loop_
_publ_author_name
'Luo, Feng'
'Che, Yun-xia'
'Zheng, Ji-min'

_publ_section_title
;
 Two new metal--triazole-benzenedicarboxylate frameworks affording an
 uncommon 3,4-connected net and unique 4,6-connected rod packing:
 hydrothermal synthesis, structure, thermostability and luminescence
 studies
;
_journal_issue 6
_journal_name_full CrystEngComm
_journal_page_first 1097
_journal_paper_doi 10.1039/b812479e
_journal_volume 11
_journal_year 2009
_chemical_formula_sum 'C10 H7 N3 O4 Zn'
_chemical_formula_weight 298.56
_chemical_name_systematic
;
?
;
_space_group_IT_number 14
_symmetry_cell_setting monoclinic
_symmetry_space_group_name_Hall '-P 2ybc'
_symmetry_space_group_name_H-M 'P 1 21/c 1'
_atom_sites_solution_hydrogens geom
_atom_sites_solution_primary direct
_atom_sites_solution_secondary difmap
_audit_creation_method SHELXL-97
_cell_angle_alpha 90.00
_cell_angle_beta 97.79(3)
_cell_angle_gamma 90.00
_cell_formula_units_Z 4
_cell_length_a 11.288(2)
_cell_length_b 9.6710(19)
_cell_length_c 10.281(2)
_cell_measurement_reflns_used 9120
_cell_measurement_temperature 296(2)
_cell_measurement_theta_max 30.16
_cell_measurement_theta_min 3.28
_cell_volume 1112.0(4)
_computing_cell_refinement 'RAXIS-RAPID Auto(Rigaku, 2004)'
_computing_data_collection 'RAXIS-RAPID Auto(Rigaku, 2004)'
_computing_data_reduction 'CrystalStructure(Rigaku/MSC, 2004)'
_computing_molecular_graphics 'SHELXL-97 (Sheldrick, 2001)'
_computing_publication_material 'SHELXL-97 (Sheldrick, 1997)'
_computing_structure_refinement 'SHELXL-97 (Sheldrick, 1997)'
_computing_structure_solution 'SHELXS-97 (Sheldrick, 1997)'
_diffrn_ambient_temperature 296(2)
_diffrn_measured_fraction_theta_full 0.999
_diffrn_measured_fraction_theta_max 0.999
_diffrn_measurement_device_type 'rigaku r-axis rapid IP area detector'
_diffrn_measurement_method '\w scans'
_diffrn_radiation_monochromator graphite
_diffrn_radiation_probe x-ray
_diffrn_radiation_type MoK\a
_diffrn_radiation_wavelength 0.71073
_diffrn_reflns_av_R_equivalents 0.0284
_diffrn_reflns_av_sigmaI/netI 0.0231
_diffrn_reflns_limit_h_max 14
_diffrn_reflns_limit_h_min -14
_diffrn_reflns_limit_k_max 12
_diffrn_reflns_limit_k_min -12
_diffrn_reflns_limit_l_max 13
_diffrn_reflns_limit_l_min -13
_diffrn_reflns_number 10753
_diffrn_reflns_theta_full 27.48
_diffrn_reflns_theta_max 27.48
_diffrn_reflns_theta_min 3.28
_diffrn_source 'rotating anode'
_exptl_absorpt_coefficient_mu 2.219
_exptl_absorpt_correction_T_max 0.7042
_exptl_absorpt_correction_T_min 0.6530
_exptl_absorpt_correction_type multi-scan
_exptl_crystal_colour Colorless
_exptl_crystal_density_diffrn 1.783
_exptl_crystal_density_method 'not measured'
_exptl_crystal_description Block
_exptl_crystal_F_000 600
_exptl_crystal_size_max 0.21
_exptl_crystal_size_mid 0.19
_exptl_crystal_size_min 0.17
_refine_diff_density_max 0.278
_refine_diff_density_min -0.443
_refine_diff_density_rms 0.063
_refine_ls_extinction_method none
_refine_ls_goodness_of_fit_ref 1.045
_refine_ls_hydrogen_treatment refU
_refine_ls_matrix_type full
_refine_ls_number_parameters 167
_refine_ls_number_reflns 2559
_refine_ls_number_restraints 0
_refine_ls_restrained_S_all 1.045
_refine_ls_R_factor_all 0.0271
_refine_ls_R_factor_gt 0.0237
_refine_ls_shift/su_max 0.002
_refine_ls_shift/su_mean 0.000
_refine_ls_structure_factor_coef Fsqd
_refine_ls_weighting_details 'calc w=1/[\s^2^(Fo^2^)+(0.0305P)^2^+0.4647P] where P=(Fo^2^+2Fc^2^)/3'
_refine_ls_weighting_scheme calc
_refine_ls_wR_factor_gt 0.0596
_refine_ls_wR_factor_ref 0.0613
_reflns_number_gt 2312
_reflns_number_total 2559
_reflns_threshold_expression >2sigma(I)
_cod_data_source_file b812479e.txt
_cod_data_source_block shelxl
_cod_depositor_comments
;
The following automatic conversions were performed:
'_symmetry_cell_setting' value 'Monoclinic' changed to 'monoclinic'
according to '/home/saulius/struct/CIF-dictionaries/cif_core.dic'
dictionary named 'cif_core.dic' version 2.4.1 from
2010-06-29.

'_exptl_absorpt_correction_type' value 'Multi-scan' changed
to 'multi-scan' according to
'/home/saulius/struct/CIF-dictionaries/cif_core.dic' dictionary named
'cif_core.dic' version 2.4.1 from
2010-06-29.

'_refine_ls_hydrogen_treatment' value 'refu' changed to
'refU' according to '/home/saulius/struct/CIF-dictionaries/cif_core.dic'
dictionary named 'cif_core.dic' version 2.4.1 from 2010-06-29.

Automatic conversion script
Id: cif_fix_enum 1527 2010-12-29 10:47:43Z saulius 
;
_cod_original_sg_symbol_H-M P2(1)/c
_cod_database_code 7200285

loop_
_symmetry_equiv_pos_as_xyz
'x, y, z'
'-x, y+1/2, -z+1/2'
'-x, -y, -z'
'x, -y-1/2, z-1/2'

loop_
_atom_site_label
_atom_site_type_symbol
_atom_site_fract_x
_atom_site_fract_y
_atom_site_fract_z
_atom_site_U_iso_or_equiv
_atom_site_adp_type
_atom_site_occupancy
_atom_site_symmetry_multiplicity
_atom_site_calc_flag
_atom_site_refinement_flags
_atom_site_disorder_assembly
_atom_site_disorder_group
C1 C -0.21948(17) 0.8921(2) 0.0358(2) 0.0382(4) Uani 1 1 d . . .
C2 C -0.02583(16) 0.7648(2) 0.07347(19) 0.0359(4) Uani 1 1 d . . .
H2 H 0.0100 0.8395 0.0374 0.043 Uiso 1 1 calc R . .
C3 C -0.14806(17) 0.7678(2) 0.08161(19) 0.0352(4) Uani 1 1 d . . .
C4 C 0.04278(16) 0.6516(2) 0.11854(18) 0.0338(4) Uani 1 1 d . . .
C5 C 0.47874(18) 0.33443(18) 0.24332(17) 0.0348(4) Uani 1 1 d . . .
H5 H 0.4358 0.3588 0.3110 0.042 Uiso 1 1 calc R . .
C6 C 0.17390(17) 0.6507(2) 0.10702(18) 0.0353(4) Uani 1 1 d . . .
C7 C -0.1333(2) 0.5419(2) 0.1786(2) 0.0471(5) Uani 1 1 d . . .
H7 H -0.1692 0.4667 0.2138 0.056 Uiso 1 1 calc R . .
C8 C 0.58790(17) 0.22717(18) 0.12907(17) 0.0337(4) Uani 1 1 d . . .
H8 H 0.6372 0.1602 0.0998 0.040 Uiso 1 1 calc R . .
C9 C -0.20126(18) 0.6552(2) 0.1342(2) 0.0416(4) Uani 1 1 d . . .
H9 H -0.2828 0.6561 0.1396 0.050 Uiso 1 1 calc R . .
C10 C -0.01131(18) 0.5395(2) 0.1708(2) 0.0407(4) Uani 1 1 d . . .
H10 H 0.0341 0.4628 0.2007 0.049 Uiso 1 1 calc R . .
H1A H -0.189(3) 1.070(3) -0.019(3) 0.077(9) Uiso 1 1 d . . .
N1 N 0.48276(14) 0.41049(13) 0.13797(15) 0.0293(3) Uani 1 1 d . . .
N2 N 0.55484(13) 0.34051(14) 0.06358(13) 0.0266(3) Uani 1 1 d . . .
N3 N 0.54275(13) 0.21882(14) 0.24272(14) 0.0282(3) Uani 1 1 d . . .
O1 O 0.23414(12) 0.54343(14) 0.14357(14) 0.0388(3) Uani 1 1 d . . .
O2 O 0.22318(13) 0.75288(16) 0.06246(16) 0.0486(4) Uani 1 1 d . . .
O3 O -0.32692(13) 0.90023(16) 0.02748(18) 0.0517(4) Uani 1 1 d . . .
O4 O -0.15147(14) 0.99486(18) 0.0081(2) 0.0627(5) Uani 1 1 d . . .
Zn1 Zn 0.397206(17) 0.593532(18) 0.106514(17) 0.02457(8) Uani 1 1 d . . .

loop_
_atom_site_aniso_label
_atom_site_aniso_U_11
_atom_site_aniso_U_22
_atom_site_aniso_U_33
_atom_site_aniso_U_23
_atom_site_aniso_U_13
_atom_site_aniso_U_12
C1 0.0282(9) 0.0481(11) 0.0409(10) 0.0050(9) 0.0137(8) 0.0045(8)
C2 0.0280(9) 0.0389(10) 0.0428(10) 0.0035(8) 0.0123(8) 0.0024(7)
C3 0.0274(9) 0.0407(10) 0.0390(10) -0.0001(8) 0.0098(7) 0.0012(7)
C4 0.0297(9) 0.0388(10) 0.0340(9) -0.0025(8) 0.0080(7) 0.0031(7)
C5 0.0462(11) 0.0316(9) 0.0310(9) 0.0056(7) 0.0218(8) 0.0095(8)
C6 0.0308(9) 0.0420(10) 0.0339(9) -0.0032(8) 0.0075(7) 0.0073(8)
C7 0.0423(12) 0.0436(11) 0.0564(13) 0.0087(10) 0.0106(10) -0.0070(9)
C8 0.0470(11) 0.0281(8) 0.0295(8) 0.0058(7) 0.0180(8) 0.0127(8)
C9 0.0290(10) 0.0486(11) 0.0486(11) 0.0014(10) 0.0106(8) -0.0039(8)
C10 0.0389(11) 0.0399(10) 0.0435(11) 0.0039(9) 0.0062(9) 0.0022(8)
N1 0.0383(8) 0.0246(7) 0.0285(7) 0.0029(6) 0.0170(6) 0.0086(6)
N2 0.0355(8) 0.0234(6) 0.0232(6) 0.0013(5) 0.0127(6) 0.0078(6)
N3 0.0367(8) 0.0250(7) 0.0252(7) 0.0041(6) 0.0121(6) 0.0038(6)
O1 0.0315(7) 0.0354(7) 0.0500(8) -0.0010(6) 0.0065(6) 0.0078(5)
O2 0.0318(7) 0.0539(9) 0.0637(10) 0.0197(8) 0.0199(7) 0.0112(6)
O3 0.0264(7) 0.0641(10) 0.0671(11) 0.0134(8) 0.0150(7) 0.0067(6)
O4 0.0318(8) 0.0502(9) 0.1095(16) 0.0311(10) 0.0223(9) 0.0096(7)
Zn1 0.03266(12) 0.02154(11) 0.02144(11) -0.00074(7) 0.01067(8) 0.00352(7)

loop_
_atom_type_symbol
_atom_type_description
_atom_type_scat_dispersion_real
_atom_type_scat_dispersion_imag
_atom_type_scat_source
C C 0.0033 0.0016 'International Tables Vol C Tables 4.2.6.8 and 6.1.1.4'
H H 0.0000 0.0000 'International Tables Vol C Tables 4.2.6.8 and 6.1.1.4'
O O 0.0106 0.0060 'International Tables Vol C Tables 4.2.6.8 and 6.1.1.4'
N N 0.0061 0.0033 'International Tables Vol C Tables 4.2.6.8 and 6.1.1.4'
Zn Zn 0.2839 1.4301 'International Tables Vol C Tables 4.2.6.8 and 6.1.1.4'

loop_
_geom_angle_atom_site_label_1
_geom_angle_atom_site_label_2
_geom_angle_atom_site_label_3
_geom_angle
_geom_angle_site_symmetry_1
_geom_angle_site_symmetry_3
_geom_angle_publ_flag
O3 C1 O4 123.21(19) . . ?
O3 C1 C3 124.86(19) . . ?
O4 C1 C3 111.91(17) . . ?
C4 C2 C3 120.70(18) . . ?
C4 C2 H2 119.7 . . ?
C3 C2 H2 119.7 . . ?
C9 C3 C2 119.37(18) . . ?
C9 C3 C1 120.84(17) . . ?
C2 C3 C1 119.79(17) . . ?
C2 C4 C10 119.45(18) . . ?
C2 C4 C6 119.44(17) . . ?
C10 C4 C6 121.09(18) . . ?
N1 C5 N3 112.74(14) . . ?
N1 C5 H5 123.6 . . ?
N3 C5 H5 123.6 . . ?
O2 C6 O1 120.47(17) . . ?
O2 C6 C4 121.10(17) . . ?
O1 C6 C4 118.43(18) . . ?
O2 C6 Zn1 71.67(10) . . ?
O1 C6 Zn1 48.80(9) . . ?
C4 C6 Zn1 167.22(14) . . ?
C9 C7 C10 120.4(2) . . ?
C9 C7 H7 119.8 . . ?
C10 C7 H7 119.8 . . ?
N2 C8 N3 112.48(15) . . ?
N2 C8 H8 123.8 . . ?
N3 C8 H8 123.8 . . ?
C7 C9 C3 120.09(19) . . ?
C7 C9 H9 120.0 . . ?
C3 C9 H9 120.0 . . ?
C4 C10 C7 120.03(19) . . ?
C4 C10 H10 120.0 . . ?
C7 C10 H10 120.0 . . ?
C5 N1 N2 105.85(13) . . ?
C5 N1 Zn1 123.54(12) . . ?
N2 N1 Zn1 130.60(11) . . ?
C8 N2 N1 105.97(13) . . ?
C8 N2 Zn1 128.42(11) . 3_665 ?
N1 N2 Zn1 125.57(10) . 3_665 ?
C5 N3 C8 102.96(14) . . ?
C5 N3 Zn1 128.95(11) . 2_645 ?
C8 N3 Zn1 125.49(12) . 2_645 ?
C6 O1 Zn1 102.52(12) . . ?
C6 O2 Zn1 79.83(11) . . ?
C1 O4 H1A 116(2) . . ?
O1 Zn1 N2 127.67(6) . 3_665 ?
O1 Zn1 N3 102.89(6) . 2_655 ?
N2 Zn1 N3 112.22(6) 3_665 2_655 ?
O1 Zn1 N1 100.97(6) . . ?
N2 Zn1 N1 103.81(6) 3_665 . ?
N3 Zn1 N1 107.49(6) 2_655 . ?
O1 Zn1 O2 57.17(5) . . ?
N2 Zn1 O2 86.79(6) 3_665 . ?
N3 Zn1 O2 86.70(6) 2_655 . ?
N1 Zn1 O2 156.82(6) . . ?
O1 Zn1 C6 28.68(6) . . ?
N2 Zn1 C6 108.24(6) 3_665 . ?
N3 Zn1 C6 95.54(6) 2_655 . ?
N1 Zn1 C6 129.25(6) . . ?
O2 Zn1 C6 28.49(5) . . ?

loop_
_geom_bond_atom_site_label_1
_geom_bond_atom_site_label_2
_geom_bond_distance
_geom_bond_site_symmetry_2
_geom_bond_publ_flag
C1 O3 1.207(2) . ?
C1 O4 1.311(2) . ?
C1 C3 1.487(3) . ?
C2 C4 1.384(3) . ?
C2 C3 1.394(3) . ?
C2 H2 0.9300 . ?
C3 C9 1.389(3) . ?
C4 C10 1.388(3) . ?
C4 C6 1.501(3) . ?
C5 N1 1.315(2) . ?
C5 N3 1.332(2) . ?
C5 H5 0.9300 . ?
C6 O2 1.251(2) . ?
C6 O1 1.269(2) . ?
C6 Zn1 2.5813(19) . ?
C7 C9 1.379(3) . ?
C7 C10 1.390(3) . ?
C7 H7 0.9300 . ?
C8 N2 1.314(2) . ?
C8 N3 1.339(2) . ?
C8 H8 0.9300 . ?
C9 H9 0.9300 . ?
C10 H10 0.9300 . ?
N1 N2 1.3689(18) . ?
N1 Zn1 2.0214(14) . ?
N2 Zn1 2.0036(14) 3_665 ?
N3 Zn1 2.0112(14) 2_645 ?
O1 Zn1 1.9895(14) . ?
O2 Zn1 2.4894(14) . ?
O4 H1A 0.87(3) . ?
Zn1 N2 2.0036(14) 3_665 ?
Zn1 N3 2.0112(14) 2_655 ?

loop_
_geom_torsion_atom_site_label_1
_geom_torsion_atom_site_label_2
_geom_torsion_atom_site_label_3
_geom_torsion_atom_site_label_4
_geom_torsion
_geom_torsion_site_symmetry_1
_geom_torsion_site_symmetry_2
_geom_torsion_site_symmetry_3
_geom_torsion_site_symmetry_4
_geom_torsion_publ_flag
C4 C2 C3 C9 -0.7(3) . . . . ?
C4 C2 C3 C1 178.36(18) . . . . ?
O3 C1 C3 C9 -8.0(3) . . . . ?
O4 C1 C3 C9 170.4(2) . . . . ?
O3 C1 C3 C2 172.9(2) . . . . ?
O4 C1 C3 C2 -8.7(3) . . . . ?
C3 C2 C4 C10 0.8(3) . . . . ?
C3 C2 C4 C6 179.31(17) . . . . ?
C2 C4 C6 O2 3.0(3) . . . . ?
C10 C4 C6 O2 -178.48(19) . . . . ?
C2 C4 C6 O1 -176.92(18) . . . . ?
C10 C4 C6 O1 1.6(3) . . . . ?
C2 C4 C6 Zn1 -174.4(5) . . . . ?
C10 C4 C6 Zn1 4.0(7) . . . . ?
C10 C7 C9 C3 -0.1(3) . . . . ?
C2 C3 C9 C7 0.4(3) . . . . ?
C1 C3 C9 C7 -178.7(2) . . . . ?
C2 C4 C10 C7 -0.5(3) . . . . ?
C6 C4 C10 C7 -179.0(2) . . . . ?
C9 C7 C10 C4 0.1(3) . . . . ?
N3 C5 N1 N2 -0.4(2) . . . . ?
N3 C5 N1 Zn1 -179.52(12) . . . . ?
N3 C8 N2 N1 -0.5(2) . . . . ?
N3 C8 N2 Zn1 177.08(12) . . . 3_665 ?
C5 N1 N2 C8 0.5(2) . . . . ?
Zn1 N1 N2 C8 179.60(14) . . . . ?
C5 N1 N2 Zn1 -177.16(13) . . . 3_665 ?
Zn1 N1 N2 Zn1 1.9(2) . . . 3_665 ?
N1 C5 N3 C8 0.1(2) . . . . ?
N1 C5 N3 Zn1 162.23(13) . . . 2_645 ?
N2 C8 N3 C5 0.3(2) . . . . ?
N2 C8 N3 Zn1 -162.68(13) . . . 2_645 ?
O2 C6 O1 Zn1 -0.7(2) . . . . ?
C4 C6 O1 Zn1 179.27(14) . . . . ?
O1 C6 O2 Zn1 0.55(17) . . . . ?
C4 C6 O2 Zn1 -179.41(17) . . . . ?
C6 O1 Zn1 N2 -54.03(14) . . . 3_665 ?
C6 O1 Zn1 N3 77.78(13) . . . 2_655 ?
C6 O1 Zn1 N1 -171.22(12) . . . . ?
C6 O1 Zn1 O2 0.36(11) . . . . ?
C5 N1 Zn1 O1 -49.15(17) . . . . ?
N2 N1 Zn1 O1 131.94(16) . . . . ?
C5 N1 Zn1 N2 177.33(16) . . . 3_665 ?
N2 N1 Zn1 N2 -1.59(19) . . . 3_665 ?
C5 N1 Zn1 N3 58.27(17) . . . 2_655 ?
N2 N1 Zn1 N3 -120.65(16) . . . 2_655 ?
C5 N1 Zn1 O2 -67.4(2) . . . . ?
N2 N1 Zn1 O2 113.73(18) . . . . ?
C5 N1 Zn1 C6 -54.57(19) . . . . ?
N2 N1 Zn1 C6 126.51(15) . . . . ?
C6 O2 Zn1 O1 -0.36(11) . . . . ?
C6 O2 Zn1 N2 139.51(12) . . . 3_665 ?
C6 O2 Zn1 N3 -108.00(12) . . . 2_655 ?
C6 O2 Zn1 N1 21.1(2) . . . . ?
O2 C6 Zn1 O1 179.4(2) . . . . ?
C4 C6 Zn1 O1 -2.9(5) . . . . ?
O2 C6 Zn1 N2 -43.05(13) . . . 3_665 ?
O1 C6 Zn1 N2 137.58(12) . . . 3_665 ?
C4 C6 Zn1 N2 134.7(6) . . . 3_665 ?
O2 C6 Zn1 N3 72.54(12) . . . 2_655 ?
O1 C6 Zn1 N3 -106.82(12) . . . 2_655 ?
C4 C6 Zn1 N3 -109.7(6) . . . 2_655 ?
O2 C6 Zn1 N1 -169.48(11) . . . . ?
O1 C6 Zn1 N1 11.15(15) . . . . ?
C4 C6 Zn1 N1 8.2(6) . . . . ?
O1 C6 Zn1 O2 -179.4(2) . . . . ?
C4 C6 Zn1 O2 177.7(7) . . . . ?
